data_4308880
loop_
_publ_author_name
'Ho-Chol Chang'
'Katsunori Mochizuki'
'Susumu Kitagawa'

_publ_section_title
;
Substituent-Directed Structural and Physicochemical Controls of Diruthenium
Catecholate Complexes with Ligand-Unsupported Ru-Ru Bonds
;
_journal_name_full 'Inorganic Chemistry'
_journal_page_first 3799
_journal_page_last 3809
_journal_paper_doi 10.1021/ic048251m
_journal_volume 44
_journal_year 2005
_chemical_formula_sum 'C36 H28 Br16 Na3 O14 Ru2'
_chemical_formula_weight 2234.18
_space_group_IT_number 14
_symmetry_cell_setting monoclinic
_symmetry_Int_Tables_number 14
_symmetry_space_group_name_Hall '-P 2ybc'
_symmetry_space_group_name_H-M 'P 1 21/c 1'
_cell_angle_alpha 90
_cell_angle_beta 97.630(3)
_cell_angle_gamma 90
_cell_formula_units_Z 4
_cell_length_a 12.724(2)
_cell_length_b 27.929(3)
_cell_length_c 15.907(2)
_cell_measurement_reflns_used 20299
_cell_measurement_temperature 223.2
_cell_measurement_theta_max 27.5
_cell_measurement_theta_min 3.1
_cell_volume 5602.8(13)
_computing_cell_refinement CRYSTALCLEAR
_computing_data_collection CRYSTALCLEAR
_computing_data_reduction 'teXsan Ver. 1.11'
_computing_publication_material 'teXsan Ver. 1.11'
_computing_structure_refinement 'teXsan Ver. 1.10'
_computing_structure_solution SIR97
_diffrn_detector_area_resol_mean 14.71
_diffrn_measured_fraction_theta_full 0.9707
_diffrn_measured_fraction_theta_max 0.9707
_diffrn_measurement_device_type 'Rigaku/MSC Mercury CCD'
_diffrn_measurement_method \w
_diffrn_radiation_type 'Mo K\a'
_diffrn_radiation_wavelength 0.7107
_diffrn_reflns_av_R_equivalents 0.042
_diffrn_reflns_limit_h_max 16
_diffrn_reflns_limit_h_min -16
_diffrn_reflns_limit_k_max 36
_diffrn_reflns_limit_k_min -23
_diffrn_reflns_limit_l_max 19
_diffrn_reflns_limit_l_min -20
_diffrn_reflns_number 33972
_diffrn_reflns_theta_full 27.49
_diffrn_reflns_theta_max 27.49
_exptl_absorpt_coefficient_mu 12.065
_exptl_absorpt_correction_T_max 0.435
_exptl_absorpt_correction_T_min 0.095
_exptl_absorpt_correction_type integration
_exptl_absorpt_process_details Coppens_numerical
_exptl_crystal_colour violet
_exptl_crystal_density_diffrn 2.648
_exptl_crystal_density_method 'not measured'
_exptl_crystal_description Plate
_exptl_crystal_size_max 0.450
_exptl_crystal_size_mid 0.080
_exptl_crystal_size_min 0.050
_refine_diff_density_max 0.79
_refine_diff_density_min -0.71
_refine_ls_extinction_method none
_refine_ls_goodness_of_fit_ref 1.154
_refine_ls_hydrogen_treatment noref
_refine_ls_number_parameters 640
_refine_ls_number_reflns 7808
_refine_ls_R_factor_gt 0.0537
_refine_ls_shift/su_max 0.0005
_refine_ls_structure_factor_coef F
_refine_ls_weighting_details 'w = 1/[\s^2^(Fo) + 0.00360|Fo|^2^]'
_refine_ls_weighting_scheme calc
_refine_ls_wR_factor_ref 0.0944
_reflns_number_gt 7808
_reflns_number_total 12491
_reflns_threshold_expression F^2^>4.0\s(F^2^)
_cod_data_source_file ic048251msi20041213_123224_5.cif
_cod_data_source_block complex3b
_cod_original_cell_volume 5602.7(10)
_cod_original_formula_sum 'C36 H28 Br16 Na3 O14 Ru2 '
_cod_database_code 4308880

loop_
_symmetry_equiv_pos_as_xyz
x,y,z
-x,1/2+y,1/2-z
-x,-y,-z
x,1/2-y,1/2+z

loop_
_atom_site_label
_atom_site_type_symbol
_atom_site_fract_x
_atom_site_fract_y
_atom_site_fract_z
_atom_site_U_iso_or_equiv
_atom_site_adp_type
_atom_site_occupancy
_atom_site_calc_flag
_atom_site_refinement_flags
_atom_site_disorder_assembly
_atom_site_disorder_group
Ru(1) Ru 0.28822(7) 0.26328(3) 0.63146(5) 0.0242(2) Uani 1.00 d . . .
Ru(2) Ru 0.17550(6) 0.27415(3) 0.72737(5) 0.0239(2) Uani 1.00 d . . .
Br(1) Br 0.3883(1) 0.09173(5) 0.70651(9) 0.0466(4) Uani 1.00 d . . .
Br(2) Br 0.2291(2) 0.01769(5) 0.5828(1) 0.0609(4) Uani 1.00 d . . .
Br(3) Br 0.0500(1) 0.06268(5) 0.43571(9) 0.0457(3) Uani 1.00 d . . .
Br(4) Br 0.04069(9) 0.18160(4) 0.40681(7) 0.0336(3) Uani 1.00 d . . .
Br(5) Br 0.60672(9) 0.34200(5) 0.79665(9) 0.0433(3) Uani 1.00 d . . .
Br(6) Br 0.6082(1) 0.45850(5) 0.7543(1) 0.0562(4) Uani 1.00 d . . .
Br(7) Br 0.4357(1) 0.50180(5) 0.6012(1) 0.0568(4) Uani 1.00 d . . .
Br(8) Br 0.2516(1) 0.42819(5) 0.49989(9) 0.0508(4) Uani 1.00 d . . .
Br(9) Br 0.1163(1) 0.10145(5) 0.78415(9) 0.0433(3) Uani 1.00 d . . .
Br(10) Br -0.0822(1) 0.05830(5) 0.64541(10) 0.0490(4) Uani 1.00 d . . .
Br(11) Br -0.2233(1) 0.13370(6) 0.51536(10) 0.0497(4) Uani 1.00 d . . .
Br(12) Br -0.16102(9) 0.24988(5) 0.52467(8) 0.0402(3) Uani 1.00 d . . .
Br(13) Br 0.4578(1) 0.30225(5) 0.97516(8) 0.0452(4) Uani 1.00 d . . .
Br(14) Br 0.5098(1) 0.41987(7) 0.9947(1) 0.0651(5) Uani 1.00 d . . .
Br(15) Br 0.3670(1) 0.49590(5) 0.8674(1) 0.0633(5) Uani 1.00 d . . .
Br(16) Br 0.1783(1) 0.45347(4) 0.72335(8) 0.0373(3) Uani 1.00 d . . .
Na(1) Na 0.4371(4) 0.2363(2) 0.8023(4) 0.055(2) Uani 1.00 d . . .
Na(2) Na 0.0919(5) 0.3509(3) 0.5887(4) 0.059(2) Uani 1.00 d . . .
Na(3) Na 0.2101(4) 0.2133(2) 0.9177(3) 0.044(1) Uani 1.00 d . . .
O(1) O 0.3314(6) 0.1961(3) 0.6629(5) 0.031(2) Uani 1.00 d . . .
O(2) O 0.1972(6) 0.2311(3) 0.5368(4) 0.026(2) Uani 1.00 d . . .
O(3) O 0.4204(6) 0.2932(3) 0.6916(5) 0.026(2) Uani 1.00 d . . .
O(4) O 0.2770(6) 0.3279(3) 0.5743(5) 0.031(2) Uani 1.00 d . . .
O(5) O 0.1447(6) 0.2075(3) 0.7598(5) 0.028(2) Uani 1.00 d . . .
O(6) O 0.0383(6) 0.2676(3) 0.6511(5) 0.030(2) Uani 1.00 d . . .
O(7) O 0.2832(6) 0.2831(3) 0.8309(4) 0.029(2) Uani 1.00 d . . .
O(8) O 0.1708(5) 0.3454(3) 0.7286(4) 0.026(2) Uani 1.00 d . . .
O(9) O 0.6183(7) 0.2196(4) 0.8232(6) 0.048(3) Uani 1.00 d . . .
O(10) O -0.0427(8) 0.4040(4) 0.5990(6) 0.054(3) Uani 1.00 d . . .
O(11) O 0.868(1) 0.1429(5) 0.875(1) 0.083(5) Uani 1.00 d . . .
O(12) O 0.5178(9) 0.1142(4) 0.9401(7) 0.056(3) Uani 1.00 d . . .
O(13) O 0.3522(7) 0.1742(3) 0.8633(5) 0.042(2) Uani 1.00 d . . .
O(14) O 0.0495(8) 0.3140(3) 0.4588(6) 0.045(2) Uani 1.00 d . . .
C(1) C 0.2748(9) 0.1645(4) 0.6117(7) 0.030(3) Uani 1.00 d . . .
C(2) C 0.2849(9) 0.1153(4) 0.6238(8) 0.032(3) Uani 1.00 d . . .
C(3) C 0.218(1) 0.0852(4) 0.5681(8) 0.037(3) Uani 1.00 d . . .
C(4) C 0.144(1) 0.1043(4) 0.5049(8) 0.036(3) Uani 1.00 d . . .
C(5) C 0.1370(9) 0.1534(4) 0.4947(7) 0.032(3) Uani 1.00 d . . .
C(6) C 0.1984(8) 0.1836(4) 0.5453(6) 0.025(2) Uani 1.00 d . . .
C(7) C 0.4262(8) 0.3396(4) 0.6758(7) 0.030(3) Uani 1.00 d . . .
C(8) C 0.5044(8) 0.3696(4) 0.7154(7) 0.030(3) Uani 1.00 d . . .
C(9) C 0.506(1) 0.4180(4) 0.6933(9) 0.039(3) Uani 1.00 d . . .
C(10) C 0.430(1) 0.4359(4) 0.6290(7) 0.032(3) Uani 1.00 d . . .
C(11) C 0.356(1) 0.4081(4) 0.5895(7) 0.033(3) Uani 1.00 d . . .
C(12) C 0.3486(9) 0.3576(4) 0.6103(6) 0.028(3) Uani 1.00 d . . .
C(13) C 0.0618(8) 0.1892(4) 0.7058(7) 0.029(3) Uani 1.00 d . . .
C(14) C 0.0331(9) 0.1407(4) 0.7048(7) 0.029(3) Uani 1.00 d . . .
C(15) C -0.0490(9) 0.1240(4) 0.6485(7) 0.030(3) Uani 1.00 d . . .
C(16) C -0.1072(9) 0.1559(5) 0.5917(8) 0.039(3) Uani 1.00 d . . .
C(17) C -0.0820(9) 0.2046(4) 0.5938(7) 0.032(3) Uani 1.00 d . . .
C(18) C 0.0061(8) 0.2217(4) 0.6475(7) 0.028(3) Uani 1.00 d . . .
C(19) C 0.3031(8) 0.3309(4) 0.8424(6) 0.027(2) Uani 1.00 d . . .
C(20) C 0.3801(9) 0.3482(5) 0.9049(7) 0.035(3) Uani 1.00 d . . .
C(21) C 0.4022(9) 0.3972(5) 0.9141(8) 0.041(3) Uani 1.00 d . . .
C(22) C 0.3390(10) 0.4296(4) 0.8597(8) 0.035(3) Uani 1.00 d . . .
C(23) C 0.2614(8) 0.4130(4) 0.7979(7) 0.029(3) Uani 1.00 d . . .
C(24) C 0.2433(8) 0.3632(4) 0.7900(6) 0.026(2) Uani 1.00 d . . .
C(25) C 0.669(1) 0.2220(5) 0.763(1) 0.047(4) Uani 1.00 d . . .
C(26) C 0.783(1) 0.2408(6) 0.773(1) 0.059(5) Uani 1.00 d . . .
C(27) C 0.627(1) 0.2033(7) 0.6772(10) 0.064(5) Uani 1.00 d . . .
C(28) C -0.0859(9) 0.4177(5) 0.6576(10) 0.045(3) Uani 1.00 d . . .
C(29) C -0.117(1) 0.4692(6) 0.667(2) 0.072(6) Uani 1.00 d . . .
C(30) C -0.109(1) 0.3839(8) 0.726(1) 0.069(5) Uani 1.00 d . . .
C(31) C 0.836(1) 0.1013(6) 0.859(1) 0.053(4) Uani 1.00 d . . .
C(32) C 0.889(2) 0.0587(6) 0.8988(9) 0.062(5) Uani 1.00 d . . .
C(33) C 0.733(1) 0.0942(6) 0.801(1) 0.061(5) Uani 1.00 d . . .
C(34) C 0.5810(10) 0.1349(6) 0.9935(8) 0.043(3) Uani 1.00 d . . .
C(35) C 0.677(1) 0.1058(7) 1.0334(10) 0.065(5) Uani 1.00 d . . .
C(36) C 0.573(2) 0.1853(6) 1.0200(10) 0.058(5) Uani 1.00 d . . .
H(1) H 0.8261 0.2216 0.8128 0.0709 Uiso 1.00 calc . . .
H(2) H 0.8086 0.2399 0.7199 0.0709 Uiso 1.00 calc . . .
H(3) H 0.7838 0.2730 0.7931 0.0709 Uiso 1.00 calc . . .
H(4) H 0.5631 0.2200 0.6566 0.0773 Uiso 1.00 calc . . .
H(5) H 0.6774 0.2082 0.6393 0.0773 Uiso 1.00 calc . . .
H(6) H 0.6119 0.1702 0.6809 0.0773 Uiso 1.00 calc . . .
H(7) H -0.0557 0.4888 0.6707 0.0863 Uiso 1.00 calc . . .
H(8) H -0.1659 0.4784 0.6197 0.0863 Uiso 1.00 calc . . .
H(9) H -0.1491 0.4726 0.7175 0.0863 Uiso 1.00 calc . . .
H(10) H -0.1422 0.4011 0.7671 0.0822 Uiso 1.00 calc . . .
H(11) H -0.1557 0.3595 0.7020 0.0822 Uiso 1.00 calc . . .
H(12) H -0.0452 0.3701 0.7523 0.0822 Uiso 1.00 calc . . .
H(13) H 0.8508 0.0309 0.8784 0.0736 Uiso 1.00 calc . . .
H(14) H 0.9591 0.0572 0.8852 0.0736 Uiso 1.00 calc . . .
H(15) H 0.8906 0.0607 0.9587 0.0736 Uiso 1.00 calc . . .
H(16) H 0.6769 0.1092 0.8245 0.0733 Uiso 1.00 calc . . .
H(17) H 0.7392 0.1077 0.7471 0.0733 Uiso 1.00 calc . . .
H(18) H 0.7187 0.0608 0.7946 0.0733 Uiso 1.00 calc . . .
H(19) H 0.6531 0.0785 1.0613 0.0773 Uiso 1.00 calc . . .
H(20) H 0.7168 0.0955 0.9902 0.0773 Uiso 1.00 calc . . .
H(21) H 0.7202 0.1249 1.0733 0.0773 Uiso 1.00 calc . . .
H(22) H 0.6315 0.1929 1.0616 0.0699 Uiso 1.00 calc . . .
H(23) H 0.5735 0.2057 0.9724 0.0699 Uiso 1.00 calc . . .
H(24) H 0.5088 0.1898 1.0437 0.0699 Uiso 1.00 calc . . .
H(25) H 0.3265 0.1509 0.8221 0.0497 Uiso 1.00 calc . . .
H(26) H 0.3984 0.1593 0.9075 0.0497 Uiso 1.00 calc . . .
H(27) H 0.0023 0.2878 0.4633 0.0533 Uiso 1.00 calc . . .
H(28) H 0.0157 0.3361 0.4180 0.0533 Uiso 1.00 calc . . .

loop_
_atom_site_aniso_label
_atom_site_aniso_U_11
_atom_site_aniso_U_22
_atom_site_aniso_U_33
_atom_site_aniso_U_12
_atom_site_aniso_U_13
_atom_site_aniso_U_23
Ru(1) 0.0262(4) 0.0199(4) 0.0256(4) -0.0013(3) -0.0002(3) -0.0023(3)
Ru(2) 0.0253(4) 0.0202(4) 0.0252(4) -0.0021(3) -0.0002(3) -0.0006(3)
Br(1) 0.0578(8) 0.0294(6) 0.0476(7) 0.0118(6) -0.0119(6) -0.0014(5)
Br(2) 0.086(1) 0.0195(6) 0.0696(9) 0.0020(6) -0.0171(9) -0.0027(6)
Br(3) 0.0549(8) 0.0309(6) 0.0481(7) -0.0107(6) -0.0048(6) -0.0131(5)
Br(4) 0.0346(5) 0.0332(6) 0.0309(5) -0.0003(5) -0.0038(4) -0.0047(4)
Br(5) 0.0305(6) 0.0389(7) 0.0576(8) -0.0012(5) -0.0055(5) -0.0079(6)
Br(6) 0.0477(8) 0.0331(7) 0.087(1) -0.0142(6) 0.0073(7) -0.0193(7)
Br(7) 0.079(1) 0.0246(6) 0.0699(10) -0.0067(6) 0.0211(8) 0.0049(6)
Br(8) 0.0745(10) 0.0358(7) 0.0397(7) 0.0103(6) -0.0011(6) 0.0071(5)
Br(9) 0.0515(7) 0.0273(6) 0.0482(7) -0.0072(5) -0.0041(6) 0.0117(5)
Br(10) 0.0574(8) 0.0306(6) 0.0581(8) -0.0191(6) 0.0041(7) -0.0037(6)
Br(11) 0.0383(6) 0.0508(8) 0.0558(8) -0.0125(6) -0.0097(6) -0.0125(6)
Br(12) 0.0315(6) 0.0448(7) 0.0415(6) 0.0031(5) -0.0052(5) 0.0025(5)
Br(13) 0.0394(7) 0.0564(9) 0.0362(6) 0.0112(6) -0.0081(5) -0.0023(6)
Br(14) 0.0464(8) 0.069(1) 0.0713(10) -0.0006(7) -0.0228(7) -0.0351(8)
Br(15) 0.0616(9) 0.0320(7) 0.091(1) -0.0066(6) -0.0102(8) -0.0275(7)
Br(16) 0.0429(6) 0.0219(5) 0.0457(6) 0.0034(4) 0.0008(5) -0.0019(5)
Na(1) 0.043(3) 0.067(4) 0.057(3) 0.023(3) 0.019(3) 0.025(3)
Na(2) 0.057(3) 0.078(4) 0.040(3) 0.039(3) 0.006(2) -0.001(3)
Na(3) 0.042(3) 0.054(3) 0.035(2) -0.005(2) 0.004(2) 0.001(2)
O(1) 0.033(4) 0.023(4) 0.034(4) 0.004(3) -0.008(3) -0.003(3)
O(2) 0.034(4) 0.019(3) 0.024(3) -0.003(3) -0.002(3) -0.004(3)
O(3) 0.024(3) 0.026(4) 0.028(3) -0.006(3) 0.000(3) -0.001(3)
O(4) 0.038(4) 0.018(3) 0.035(4) 0.001(3) 0.003(3) -0.001(3)
O(5) 0.028(4) 0.022(4) 0.030(4) -0.008(3) -0.006(3) 0.000(3)
O(6) 0.025(3) 0.026(4) 0.040(4) -0.005(3) 0.005(3) 0.005(3)
O(7) 0.031(4) 0.032(4) 0.022(3) 0.005(3) -0.004(3) -0.014(3)
O(8) 0.025(3) 0.021(3) 0.029(4) -0.003(3) -0.004(3) -0.007(3)
O(9) 0.036(5) 0.062(7) 0.048(5) 0.010(4) 0.013(4) 0.013(5)
O(10) 0.042(5) 0.071(8) 0.045(5) 0.011(5) -0.005(4) -0.009(5)
O(11) 0.066(8) 0.059(8) 0.12(1) -0.011(6) -0.008(8) -0.001(8)
O(12) 0.055(6) 0.056(7) 0.055(6) 0.006(5) -0.005(5) -0.002(5)
O(13) 0.050(5) 0.036(5) 0.037(4) 0.003(4) -0.002(4) -0.004(4)
O(14) 0.048(5) 0.038(5) 0.049(5) -0.001(4) 0.009(4) 0.015(4)
C(1) 0.035(5) 0.026(6) 0.027(5) 0.000(4) -0.002(4) -0.001(4)
C(2) 0.034(5) 0.021(5) 0.039(6) 0.006(4) 0.001(5) -0.005(4)
C(3) 0.042(6) 0.030(6) 0.036(6) -0.005(5) -0.005(5) 0.003(5)
C(4) 0.045(6) 0.029(6) 0.035(6) -0.004(5) 0.006(5) -0.019(5)
C(5) 0.031(5) 0.032(6) 0.035(6) 0.004(5) 0.003(5) 0.001(5)
C(6) 0.028(5) 0.021(5) 0.025(5) 0.004(4) 0.002(4) -0.008(4)
C(7) 0.029(5) 0.034(6) 0.028(5) -0.012(4) 0.008(4) -0.007(4)
C(8) 0.024(5) 0.029(6) 0.035(5) 0.000(4) -0.001(4) 0.002(4)
C(9) 0.050(7) 0.021(5) 0.049(7) -0.004(5) 0.013(6) -0.008(5)
C(10) 0.053(7) 0.010(4) 0.034(5) -0.004(4) 0.013(5) -0.007(4)
C(11) 0.052(7) 0.020(5) 0.028(5) 0.001(5) 0.002(5) 0.003(4)
C(12) 0.035(5) 0.028(6) 0.020(4) -0.002(4) 0.005(4) 0.002(4)
C(13) 0.019(4) 0.040(6) 0.028(5) -0.012(4) -0.004(4) 0.003(4)
C(14) 0.032(5) 0.021(5) 0.034(5) -0.007(4) 0.009(4) 0.003(4)
C(15) 0.033(5) 0.020(5) 0.037(6) -0.013(4) 0.007(5) -0.007(4)
C(16) 0.032(6) 0.032(6) 0.051(7) -0.007(5) 0.000(5) -0.005(5)
C(17) 0.036(6) 0.035(6) 0.024(5) -0.003(5) -0.004(4) 0.005(4)
C(18) 0.018(4) 0.022(5) 0.045(6) -0.009(4) 0.003(4) -0.010(4)
C(19) 0.030(5) 0.025(5) 0.026(5) 0.006(4) 0.005(4) -0.005(4)
C(20) 0.025(5) 0.054(7) 0.022(5) 0.007(5) -0.011(4) -0.006(5)
C(21) 0.023(5) 0.064(9) 0.036(6) -0.017(5) -0.002(4) -0.031(6)
C(22) 0.036(6) 0.030(6) 0.040(6) -0.005(5) 0.001(5) -0.014(5)
C(23) 0.026(5) 0.033(6) 0.028(5) -0.005(4) 0.000(4) 0.003(4)
C(24) 0.025(5) 0.031(5) 0.024(5) 0.003(4) 0.006(4) -0.006(4)
C(25) 0.042(7) 0.032(7) 0.066(9) 0.012(5) 0.006(6) 0.018(6)
C(26) 0.049(8) 0.056(9) 0.07(1) 0.000(7) 0.008(8) 0.012(8)
C(27) 0.07(1) 0.08(1) 0.041(8) 0.013(9) 0.002(7) 0.016(8)
C(28) 0.017(5) 0.051(8) 0.061(8) -0.007(5) -0.015(5) 0.003(6)
C(29) 0.046(8) 0.036(8) 0.14(2) 0.003(7) 0.026(10) -0.021(10)
C(30) 0.056(9) 0.09(1) 0.049(9) 0.017(9) -0.014(7) 0.013(9)
C(31) 0.053(8) 0.044(8) 0.069(9) -0.003(7) 0.033(7) -0.006(7)
C(32) 0.10(1) 0.048(9) 0.036(7) -0.027(9) -0.004(8) -0.005(6)
C(33) 0.052(8) 0.054(10) 0.08(1) -0.008(7) 0.009(8) -0.025(8)
C(34) 0.030(6) 0.058(9) 0.041(7) 0.005(6) 0.008(5) 0.014(6)
C(35) 0.040(7) 0.10(1) 0.047(8) 0.036(9) -0.010(6) 0.001(8)
C(36) 0.09(1) 0.042(8) 0.045(8) -0.008(8) 0.010(8) 0.007(6)

loop_
_atom_type_symbol
_atom_type_description
_atom_type_scat_dispersion_real
_atom_type_scat_dispersion_imag
_atom_type_scat_source
C C 0.003 0.002
;International Tables for Crystallography
(1992, Vol. C, Tables 4.2.6.8 and 6.1.1.1)
;
H H 0.000 0.000
;International Tables for Crystallography
(1992, Vol. C, Table 6.1.1.2)
;
Br Br -0.290 2.459
;International Tables for Crystallography
(1992, Vol. C, Tables 4.2.6.8 and 6.1.1.1)
;
Na Na 0.036 0.025
;International Tables for Crystallography
(1992, Vol. C, Tables 4.2.6.8 and 6.1.1.1)
;
O O 0.011 0.006
;International Tables for Crystallography
(1992, Vol. C, Tables 4.2.6.8 and 6.1.1.1)
;
Ru Ru -1.259 0.836
;International Tables for Crystallography
(1992, Vol. C, Tables 4.2.6.8 and 6.1.1.1)
;

loop_
_geom_angle_atom_site_label_1
_geom_angle_atom_site_label_2
_geom_angle_atom_site_label_3
_geom_angle
_geom_angle_site_symmetry_1
_geom_angle_site_symmetry_2
_geom_angle_site_symmetry_3
_geom_angle_publ_flag
Ru(2) Ru(1) O(1) 97.8(2) . . . yes
Ru(2) Ru(1) O(2) 102.4(2) . . . yes
Ru(2) Ru(1) O(3) 101.0(2) . . . yes
Ru(2) Ru(1) O(4) 99.9(2) . . . yes
O(1) Ru(1) O(2) 83.0(3) . . . yes
O(1) Ru(1) O(3) 95.0(3) . . . yes
O(1) Ru(1) O(4) 162.3(3) . . . yes
O(2) Ru(1) O(3) 156.6(3) . . . yes
O(2) Ru(1) O(4) 93.7(3) . . . yes
O(3) Ru(1) O(4) 81.2(3) . . . yes
Ru(1) Ru(2) O(5) 102.4(2) . . . yes
Ru(1) Ru(2) O(6) 99.2(2) . . . yes
Ru(1) Ru(2) O(7) 98.4(2) . . . yes
Ru(1) Ru(2) O(8) 99.5(2) . . . yes
O(5) Ru(2) O(6) 83.4(3) . . . yes
O(5) Ru(2) O(7) 92.3(3) . . . yes
O(5) Ru(2) O(8) 158.1(3) . . . yes
O(6) Ru(2) O(7) 162.4(3) . . . yes
O(6) Ru(2) O(8) 94.2(3) . . . yes
O(7) Ru(2) O(8) 83.4(3) . . . yes
O(1) Na(1) O(3) 71.3(3) . . . yes
O(1) Na(1) O(7) 93.0(3) . . . yes
O(1) Na(1) O(9) 114.4(4) . . . yes
O(1) Na(1) O(13) 79.8(3) . . . yes
O(3) Na(1) O(7) 77.5(3) . . . yes
O(3) Na(1) O(9) 103.3(4) . . . yes
O(3) Na(1) O(13) 144.4(4) . . . yes
O(7) Na(1) O(9) 151.7(5) . . . yes
O(7) Na(1) O(13) 83.9(3) . . . yes
O(9) Na(1) O(13) 107.3(4) . . . yes
O(4) Na(2) O(6) 95.8(3) . . . yes
O(4) Na(2) O(8) 77.1(3) . . . yes
O(4) Na(2) O(10) 154.6(5) . . . yes
O(4) Na(2) O(14) 85.1(3) . . . yes
O(6) Na(2) O(8) 71.5(3) . . . yes
O(6) Na(2) O(10) 108.0(4) . . . yes
O(6) Na(2) O(14) 84.4(4) . . . yes
O(8) Na(2) O(10) 101.9(4) . . . yes
O(8) Na(2) O(14) 148.0(4) . . . yes
O(10) Na(2) O(14) 105.4(4) . . . yes
O(2) Na(3) O(5) 138.6(3) 4_555 . . yes
O(2) Na(3) O(7) 90.0(3) 4_555 . . yes
O(2) Na(3) O(13) 134.5(4) 4_555 . . yes
O(2) Na(3) O(14) 80.9(3) 4_555 . 4_555 yes
O(5) Na(3) O(7) 67.7(2) . . . yes
O(5) Na(3) O(13) 77.0(3) . . . yes
O(5) Na(3) O(14) 94.1(3) . . 4_555 yes
O(7) Na(3) O(13) 79.0(3) . . . yes
O(7) Na(3) O(14) 140.0(4) . . 4_555 yes
O(13) Na(3) O(14) 133.2(4) . . 4_555 yes
Ru(1) O(1) Na(1) 84.6(3) . . . yes
Ru(1) O(1) C(1) 111.0(6) . . . yes
Na(1) O(1) C(1) 161.0(7) . . . yes
Ru(1) O(2) Na(3) 101.8(3) . . 4_554 yes
Ru(1) O(2) C(6) 112.0(6) . . . yes
Na(3) O(2) C(6) 134.6(6) 4_554 . . yes
Ru(1) O(3) Na(1) 93.5(3) . . . yes
Ru(1) O(3) C(7) 112.5(6) . . . yes
Na(1) O(3) C(7) 143.1(7) . . . yes
Ru(1) O(4) Na(2) 101.6(4) . . . yes
Ru(1) O(4) C(12) 111.5(7) . . . yes
Na(2) O(4) C(12) 114.2(7) . . . yes
Ru(2) O(5) Na(3) 98.4(3) . . . yes
Ru(2) O(5) C(13) 110.4(7) . . . yes
Na(3) O(5) C(13) 140.2(7) . . . yes
Ru(2) O(6) Na(2) 84.2(3) . . . yes
Ru(2) O(6) C(18) 110.5(6) . . . yes
Na(2) O(6) C(18) 155.8(7) . . . yes
Ru(2) O(7) Na(1) 104.8(3) . . . yes
Ru(2) O(7) Na(3) 95.0(3) . . . yes
Ru(2) O(7) C(19) 109.0(6) . . . yes
Na(1) O(7) Na(3) 92.8(3) . . . yes
Na(1) O(7) C(19) 114.1(6) . . . yes
Na(3) O(7) C(19) 136.6(6) . . . yes
Ru(2) O(8) Na(2) 93.9(3) . . . yes
Ru(2) O(8) C(24) 111.0(7) . . . yes
Na(2) O(8) C(24) 146.8(7) . . . yes
Na(1) O(9) C(25) 119.6(9) . . . yes
Na(2) O(10) C(28) 133.2(9) . . . yes
Na(1) O(13) Na(3) 103.2(4) . . . yes
Na(2) O(14) Na(3) 106.5(4) . . 4_554 yes
O(1) C(1) C(2) 122.2(10) . . . yes
O(1) C(1) C(6) 117.1(10) . . . yes
C(2) C(1) C(6) 120(1) . . . yes
Br(1) C(2) C(1) 119.6(8) . . . yes
Br(1) C(2) C(3) 122.7(9) . . . yes
C(1) C(2) C(3) 117(1) . . . yes
Br(2) C(3) C(2) 119.0(9) . . . yes
Br(2) C(3) C(4) 120.0(9) . . . yes
C(2) C(3) C(4) 120(1) . . . yes
Br(3) C(4) C(3) 119.7(9) . . . yes
Br(3) C(4) C(5) 120.9(10) . . . yes
C(3) C(4) C(5) 119(1) . . . yes
Br(4) C(5) C(4) 121.4(9) . . . yes
Br(4) C(5) C(6) 116.5(9) . . . yes
C(4) C(5) C(6) 122(1) . . . yes
O(2) C(6) C(1) 116.3(9) . . . yes
O(2) C(6) C(5) 124.4(10) . . . yes
C(1) C(6) C(5) 119(1) . . . yes
O(3) C(7) C(8) 124(1) . . . yes
O(3) C(7) C(12) 115.7(9) . . . yes
C(8) C(7) C(12) 120(1) . . . yes
Br(5) C(8) C(7) 117.1(9) . . . yes
Br(5) C(8) C(9) 122.6(9) . . . yes
C(7) C(8) C(9) 120(1) . . . yes
Br(6) C(9) C(8) 118.8(10) . . . yes
Br(6) C(9) C(10) 121.4(9) . . . yes
C(8) C(9) C(10) 119(1) . . . yes
Br(7) C(10) C(9) 118.2(8) . . . yes
Br(7) C(10) C(11) 120.5(9) . . . yes
C(9) C(10) C(11) 121(1) . . . yes
Br(8) C(11) C(10) 124.8(9) . . . yes
Br(8) C(11) C(12) 113.4(8) . . . yes
C(10) C(11) C(12) 121(1) . . . yes
O(4) C(12) C(7) 118.0(10) . . . yes
O(4) C(12) C(11) 125.3(10) . . . yes
C(7) C(12) C(11) 116.7(10) . . . yes
O(5) C(13) C(14) 123(1) . . . yes
O(5) C(13) C(18) 116.6(10) . . . yes
C(14) C(13) C(18) 120.3(9) . . . yes
Br(9) C(14) C(13) 115.6(8) . . . yes
Br(9) C(14) C(15) 123.6(8) . . . yes
C(13) C(14) C(15) 120(1) . . . yes
Br(10) C(15) C(14) 120.0(9) . . . yes
Br(10) C(15) C(16) 120.2(8) . . . yes
C(14) C(15) C(16) 119.8(10) . . . yes
Br(11) C(16) C(15) 120.3(9) . . . yes
Br(11) C(16) C(17) 119.6(9) . . . yes
C(15) C(16) C(17) 120(1) . . . yes
Br(12) C(17) C(16) 122.6(9) . . . yes
Br(12) C(17) C(18) 116.7(9) . . . yes
C(16) C(17) C(18) 120(1) . . . yes
O(6) C(18) C(13) 117.4(9) . . . yes
O(6) C(18) C(17) 124(1) . . . yes
C(13) C(18) C(17) 118.0(10) . . . yes
O(7) C(19) C(20) 122.5(10) . . . yes
O(7) C(19) C(24) 118.5(9) . . . yes
C(20) C(19) C(24) 118(1) . . . yes
Br(13) C(20) C(19) 116.9(9) . . . yes
Br(13) C(20) C(21) 121.2(8) . . . yes
C(19) C(20) C(21) 121(1) . . . yes
Br(14) C(21) C(20) 121(1) . . . yes
Br(14) C(21) C(22) 120.4(10) . . . yes
C(20) C(21) C(22) 117.9(9) . . . yes
Br(15) C(22) C(21) 119.8(8) . . . yes
Br(15) C(22) C(23) 119.2(10) . . . yes
C(21) C(22) C(23) 120(1) . . . yes
Br(16) C(23) C(22) 122.8(9) . . . yes
Br(16) C(23) C(24) 118.0(8) . . . yes
C(22) C(23) C(24) 119(1) . . . yes
O(8) C(24) C(19) 117.6(10) . . . yes
O(8) C(24) C(23) 121.1(10) . . . yes
C(19) C(24) C(23) 121.2(10) . . . yes
O(9) C(25) C(26) 121(1) . . . yes
O(9) C(25) C(27) 121(1) . . . yes
C(26) C(25) C(27) 116(1) . . . yes
O(10) C(28) C(29) 122(1) . . . yes
O(10) C(28) C(30) 121(1) . . . yes
C(29) C(28) C(30) 116(1) . . . yes
O(11) C(31) C(32) 123(1) . . . yes
O(11) C(31) C(33) 118(1) . . . yes
C(32) C(31) C(33) 117(1) . . . yes
O(12) C(34) C(35) 116(1) . . . yes
O(12) C(34) C(36) 125(1) . . . yes
C(35) C(34) C(36) 117(1) . . . yes

loop_
_geom_bond_atom_site_label_1
_geom_bond_atom_site_label_2
_geom_bond_distance
_geom_bond_site_symmetry_1
_geom_bond_site_symmetry_2
_geom_bond_publ_flag
Ru(1) Ru(2) 2.249(1) . . yes
Ru(1) O(1) 2.000(8) . . yes
Ru(1) O(2) 1.989(7) . . yes
Ru(1) O(3) 2.004(7) . . yes
Ru(1) O(4) 2.018(8) . . yes
Ru(2) O(5) 1.985(8) . . yes
Ru(2) O(6) 1.998(8) . . yes
Ru(2) O(7) 2.014(7) . . yes
Ru(2) O(8) 1.990(7) . . yes
Br(1) C(2) 1.85(1) . . yes
Br(2) C(3) 1.90(1) . . yes
Br(3) C(4) 1.91(1) . . yes
Br(4) C(5) 1.90(1) . . yes
Br(5) C(8) 1.87(1) . . yes
Br(6) C(9) 1.89(1) . . yes
Br(7) C(10) 1.90(1) . . yes
Br(8) C(11) 1.90(1) . . yes
Br(9) C(14) 1.89(1) . . yes
Br(10) C(15) 1.88(1) . . yes
Br(11) C(16) 1.89(1) . . yes
Br(12) C(17) 1.88(1) . . yes
Br(13) C(20) 1.89(1) . . yes
Br(14) C(21) 1.858(10) . . yes
Br(15) C(22) 1.89(1) . . yes
Br(16) C(23) 1.86(1) . . yes
Na(1) O(1) 2.68(1) . . yes
Na(1) O(3) 2.361(9) . . yes
Na(1) O(7) 2.448(9) . . yes
Na(1) O(9) 2.33(1) . . yes
Na(1) O(13) 2.32(1) . . yes
Na(2) O(4) 2.481(10) . . yes
Na(2) O(6) 2.66(1) . . yes
Na(2) O(8) 2.322(9) . . yes
Na(2) O(10) 2.29(1) . . yes
Na(2) O(14) 2.31(1) . . yes
Na(3) O(2) 2.472(9) . 4_555 yes
Na(3) O(5) 2.545(9) . . yes
Na(3) O(7) 2.63(1) . . yes
Na(3) O(13) 2.37(1) . . yes
Na(3) O(14) 2.35(1) . 4_555 yes
O(1) C(1) 1.34(1) . . yes
O(2) C(6) 1.33(1) . . yes
O(3) C(7) 1.32(1) . . yes
O(4) C(12) 1.31(1) . . yes
O(5) C(13) 1.37(1) . . yes
O(6) C(18) 1.34(1) . . yes
O(7) C(19) 1.37(1) . . yes
O(8) C(24) 1.35(1) . . yes
O(9) C(25) 1.23(2) . . yes
O(10) C(28) 1.20(2) . . yes
O(11) C(31) 1.24(2) . . yes
O(12) C(34) 1.23(2) . . yes
C(1) C(2) 1.39(2) . . yes
C(1) C(6) 1.44(1) . . yes
C(2) C(3) 1.42(2) . . yes
C(3) C(4) 1.40(2) . . yes
C(4) C(5) 1.38(2) . . yes
C(5) C(6) 1.34(2) . . yes
C(7) C(8) 1.39(1) . . yes
C(7) C(12) 1.43(2) . . yes
C(8) C(9) 1.40(2) . . yes
C(9) C(10) 1.40(2) . . yes
C(10) C(11) 1.32(2) . . yes
C(11) C(12) 1.45(1) . . yes
C(13) C(14) 1.40(2) . . yes
C(13) C(18) 1.42(2) . . yes
C(14) C(15) 1.37(2) . . yes
C(15) C(16) 1.41(2) . . yes
C(16) C(17) 1.40(2) . . yes
C(17) C(18) 1.40(1) . . yes
C(19) C(20) 1.39(1) . . yes
C(19) C(24) 1.39(2) . . yes
C(20) C(21) 1.40(2) . . yes
C(21) C(22) 1.43(2) . . yes
C(22) C(23) 1.38(2) . . yes
C(23) C(24) 1.41(2) . . yes
C(25) C(26) 1.52(2) . . yes
C(25) C(27) 1.50(2) . . yes
C(28) C(29) 1.50(2) . . yes
C(28) C(30) 1.50(2) . . yes
C(31) C(32) 1.46(2) . . yes
C(31) C(33) 1.51(2) . . yes
C(34) C(35) 1.53(2) . . yes
C(34) C(36) 1.48(2) . . yes

loop_
_geom_contact_atom_site_label_1
_geom_contact_atom_site_label_2
_geom_contact_distance
_geom_contact_site_symmetry_1
_geom_contact_site_symmetry_2
_geom_contact_publ_flag
Na(1) O(1) 2.68(1) . . ?
Na(2) O(6) 2.66(1) . . ?
Na(3) O(5) 2.545(9) . . ?
Na(3) O(7) 2.63(1) . . ?
